data_1548249
loop_
_publ_author_name
'Hiroki Yokoi'
'Yuya Hiraoka'
'Satoru Hiroto'
'Daisuke Sakamaki'
'Shu Seki'
'Hiroshi Shinokubo'

_publ_section_title
;
 Nitrogen-embedded buckybowl and its assembly with C60
;
_journal_name_full 'Nature Communications'
_journal_page_first 8215
_journal_paper_doi 10.1038/ncomms9215
_journal_volume 6
_journal_year 2015
_chemical_formula_sum 'C55 H58 Br3 Cl5 N'
_chemical_formula_weight 1150.00
_space_group_crystal_system triclinic
_space_group_IT_number 2
_space_group_name_Hall '-P 1'
_space_group_name_H-M_alt 'P -1'
_symmetry_space_group_name_Hall '-P 1'
_symmetry_space_group_name_H-M 'P -1'
_atom_sites_solution_hydrogens geom
_cell_angle_alpha 94.960(3)
_cell_angle_beta 111.005(3)
_cell_angle_gamma 103.447(2)
_cell_formula_units_Z 2
_cell_length_a 11.6888(11)
_cell_length_b 15.2279(14)
_cell_length_c 16.1361(16)
_cell_measurement_reflns_used 9957
_cell_measurement_temperature 93(2)
_cell_measurement_theta_max 25.0679
_cell_measurement_theta_min 2.7007
_cell_volume 2561.8(4)
_computing_cell_refinement 'SAINT V8.34A (Bruker AXS Inc., 2013)'
_computing_data_collection 'Bruker APEX2'
_computing_data_reduction 'SAINT V8.34A (Bruker AXS Inc., 2013)'
_computing_molecular_graphics 'Bruker SHELXTL'
_computing_publication_material 'Bruker SHELXTL'
_computing_structure_refinement 'SHELXL-2014 (Sheldrick, 2014)'
_computing_structure_solution 'SHELXS-97 (Sheldrick 2008)'
_diffrn_ambient_temperature 93(2)
_diffrn_detector_area_resol_mean 10.4167
_diffrn_measured_fraction_theta_full 0.904
_diffrn_measured_fraction_theta_max 0.922
_diffrn_measurement_device_type 'Bruker D8 QUEST'
_diffrn_measurement_method '\f and \w scans'
_diffrn_radiation_type MoK\a
_diffrn_radiation_wavelength 0.71073
_diffrn_reflns_av_R_equivalents 0.0271
_diffrn_reflns_av_unetI/netI 0.0441
_diffrn_reflns_Laue_measured_fraction_full 0.904
_diffrn_reflns_Laue_measured_fraction_max 0.922
_diffrn_reflns_limit_h_max 13
_diffrn_reflns_limit_h_min -12
_diffrn_reflns_limit_k_max 18
_diffrn_reflns_limit_k_min -17
_diffrn_reflns_limit_l_max 18
_diffrn_reflns_limit_l_min -18
_diffrn_reflns_number 14718
_diffrn_reflns_point_group_measured_fraction_full 0.904
_diffrn_reflns_point_group_measured_fraction_max 0.922
_diffrn_reflns_theta_full 25.242
_diffrn_reflns_theta_max 25.073
_diffrn_reflns_theta_min 2.524
_exptl_absorpt_coefficient_mu 2.661
_exptl_absorpt_correction_T_max 0.46
_exptl_absorpt_correction_T_min 0.28
_exptl_absorpt_correction_type multi-scan
_exptl_absorpt_process_details 'SADABS V2014/5 (Bruker AXS Inc.)'
_exptl_crystal_colour yellow
_exptl_crystal_density_diffrn 1.491
_exptl_crystal_density_method 'not measured'
_exptl_crystal_description prism
_exptl_crystal_F_000 1170
_exptl_crystal_size_max 0.460
_exptl_crystal_size_mid 0.340
_exptl_crystal_size_min 0.190
_refine_diff_density_max 1.552
_refine_diff_density_min -1.505
_refine_diff_density_rms 0.131
_refine_ls_extinction_coef .
_refine_ls_extinction_method none
_refine_ls_goodness_of_fit_ref 1.087
_refine_ls_hydrogen_treatment constr
_refine_ls_matrix_type full
_refine_ls_number_parameters 669
_refine_ls_number_reflns 8382
_refine_ls_number_restraints 54
_refine_ls_restrained_S_all 1.086
_refine_ls_R_factor_all 0.0698
_refine_ls_R_factor_gt 0.0600
_refine_ls_shift/su_max 0.073
_refine_ls_shift/su_mean 0.002
_refine_ls_structure_factor_coef Fsqd
_refine_ls_weighting_details 'w=1/[\s^2^(Fo^2^)+(0.0542P)^2^+18.4318P] where P=(Fo^2^+2Fc^2^)/3'
_refine_ls_weighting_scheme calc
_refine_ls_wR_factor_gt 0.1471
_refine_ls_wR_factor_ref 0.1553
_reflns_Friedel_coverage 0.000
_reflns_Friedel_fraction_full .
_reflns_Friedel_fraction_max .
_reflns_number_gt 7283
_reflns_number_total 8382
_reflns_threshold_expression 'I > 2\s(I)'
_cod_data_source_file ncomms9215-s3.cif
_cod_data_source_block yokoi_150305_2_0m_a
_cod_database_code 1548249
_shelx_space_group_comment
;
The symmetry employed for this shelxl refinement is uniquely defined
by the following loop, which should always be used as a source of
symmetry information in preference to the above space-group names.
They are only intended as comments.
;
_shelx_estimated_absorpt_t_min 0.374
_shelx_estimated_absorpt_t_max 0.632
_shelxl_version_number 2014-3

loop_
_space_group_symop_operation_xyz
'x, y, z'
'-x, -y, -z'

loop_
_atom_site_label
_atom_site_type_symbol
_atom_site_fract_x
_atom_site_fract_y
_atom_site_fract_z
_atom_site_U_iso_or_equiv
_atom_site_adp_type
_atom_site_occupancy
_atom_site_site_symmetry_order
_atom_site_calc_flag
_atom_site_refinement_flags_posn
_atom_site_refinement_flags_adp
_atom_site_refinement_flags_occupancy
_atom_site_disorder_assembly
_atom_site_disorder_group
Br1 Br 0.59749(6) 0.25954(4) 0.72729(4) 0.02744(17) Uani 1 1 d . . . . .
Br2 Br 0.65500(5) 0.22042(4) 0.37009(4) 0.02455(16) Uani 1 1 d . . . . .
Br3 Br 0.61726(5) 0.55738(4) 0.11345(4) 0.02409(16) Uani 1 1 d . . . . .
C1 C 0.5806(5) 0.3089(4) 0.6205(4) 0.0219(12) Uani 1 1 d . . . . .
C2 C 0.6527(5) 0.3961(4) 0.6263(4) 0.0219(12) Uani 1 1 d . . . . .
H1 H 0.7076 0.4326 0.6839 0.026 Uiso 1 1 calc R U . . .
C3 C 0.6461(5) 0.4318(3) 0.5483(4) 0.0180(11) Uani 1 1 d . . . . .
C4 C 0.5648(5) 0.3743(3) 0.4637(4) 0.0181(11) Uani 1 1 d . . . . .
C5 C 0.4842(5) 0.2896(3) 0.4601(4) 0.0192(11) Uani 1 1 d . . . . .
H2 H 0.4230 0.2546 0.4034 0.023 Uiso 1 1 calc R U . . .
C6 C 0.4922(5) 0.2561(4) 0.5378(4) 0.0208(12) Uani 1 1 d . . . . .
H3 H 0.4382 0.1977 0.5351 0.025 Uiso 1 1 calc R U . . .
C7 C 0.7942(5) 0.5904(4) 0.6332(4) 0.0196(11) Uani 1 1 d . . . . .
H4 H 0.8115 0.5701 0.6893 0.023 Uiso 1 1 calc R U . . .
C8 C 0.8494(5) 0.6814(4) 0.6321(4) 0.0198(11) Uani 1 1 d . . . . .
C9 C 0.8192(5) 0.7118(3) 0.5498(4) 0.0191(11) Uani 1 1 d . . . . .
H5 H 0.8544 0.7747 0.5498 0.023 Uiso 1 1 calc R U . . .
C10 C 0.7390(5) 0.6532(3) 0.4673(4) 0.0182(11) Uani 1 1 d . . . . .
C11 C 0.6905(5) 0.5604(3) 0.4706(3) 0.0173(11) Uani 1 1 d . . . . .
C12 C 0.7138(5) 0.5280(4) 0.5530(4) 0.0206(11) Uani 1 1 d . . . . .
C13 C 0.7104(5) 0.6810(3) 0.3787(4) 0.0171(11) Uani 1 1 d . . . . .
C14 C 0.7590(5) 0.7732(4) 0.3735(4) 0.0195(11) Uani 1 1 d . . . . .
H6 H 0.8009 0.8175 0.4280 0.023 Uiso 1 1 calc R U . . .
C15 C 0.7486(5) 0.8022(3) 0.2929(4) 0.0206(11) Uani 1 1 d . . . . .
C16 C 0.6977(5) 0.7343(4) 0.2152(4) 0.0213(11) Uani 1 1 d . . . . .
H7 H 0.6966 0.7509 0.1596 0.026 Uiso 1 1 calc R U . . .
C17 C 0.6490(5) 0.6434(4) 0.2181(4) 0.0192(11) Uani 1 1 d . . . . .
C18 C 0.6400(5) 0.6140(3) 0.2969(4) 0.0183(11) Uani 1 1 d . . . . .
C19 C 0.3812(5) 0.4214(3) 0.1562(3) 0.0148(10) Uani 1 1 d . . . . .
C20 C 0.3393(5) 0.4924(3) 0.1162(3) 0.0161(10) Uani 1 1 d . . . . .
H8 H 0.3874 0.5544 0.1427 0.019 Uiso 1 1 calc R U . . .
C21 C 0.2295(5) 0.4738(3) 0.0389(3) 0.0179(11) Uani 1 1 d . . . . .
H9 H 0.2046 0.5235 0.0130 0.021 Uiso 1 1 calc R U . . .
C22 C 0.1538(5) 0.3840(3) -0.0022(4) 0.0171(11) Uani 1 1 d . . . . .
C23 C 0.1934(5) 0.3138(3) 0.0391(4) 0.0168(11) Uani 1 1 d . . . . .
H10 H 0.1425 0.2522 0.0133 0.020 Uiso 1 1 calc R U . . .
C24 C 0.3049(5) 0.3296(3) 0.1171(4) 0.0168(11) Uani 1 1 d . . . . .
C25 C 0.4417(5) 0.2735(3) 0.2478(4) 0.0186(11) Uani 1 1 d . . . . .
C26 C 0.3424(5) 0.2534(3) 0.1600(4) 0.0164(11) Uani 1 1 d . . . . .
C27 C 0.2858(5) 0.1619(3) 0.1146(4) 0.0201(11) Uani 1 1 d . . . . .
H11 H 0.2184 0.1493 0.0566 0.024 Uiso 1 1 calc R U . . .
C28 C 0.3238(6) 0.0887(4) 0.1505(4) 0.0273(13) Uani 1 1 d . . . . .
C29 C 0.4322(6) 0.1106(4) 0.2315(4) 0.0275(13) Uani 1 1 d . . . . .
H12 H 0.4663 0.0630 0.2552 0.033 Uiso 1 1 calc R U . . .
C30 C 0.4895(6) 0.1992(4) 0.2767(4) 0.0249(12) Uani 1 1 d . . . . .
C31 C 0.6148(5) 0.4995(3) 0.3883(4) 0.0180(11) Uani 1 1 d . . . . .
C32 C 0.5783(5) 0.5223(3) 0.3037(4) 0.0171(11) Uani 1 1 d . . . . .
C33 C 0.4870(5) 0.4389(3) 0.2431(4) 0.0171(11) Uani 1 1 d . . . . .
C34 C 0.4924(5) 0.3678(3) 0.2928(4) 0.0176(11) Uani 1 1 d . . . . .
C35 C 0.8915(6) 0.8303(4) 0.7324(4) 0.0298(13) Uani 1 1 d . . . . .
H13 H 0.8755 0.8599 0.6794 0.045 Uiso 1 1 calc R U . . .
H14 H 0.9538 0.8750 0.7862 0.045 Uiso 1 1 calc R U . . .
H15 H 0.8115 0.8076 0.7407 0.045 Uiso 1 1 calc R U . . .
C36 C 1.0718(5) 0.7860(4) 0.7074(4) 0.0268(13) Uani 1 1 d . . . . .
H16 H 1.1060 0.7345 0.6987 0.040 Uiso 1 1 calc R U . . .
H17 H 1.1331 0.8303 0.7617 0.040 Uiso 1 1 calc R U . . .
H18 H 1.0573 0.8161 0.6547 0.040 Uiso 1 1 calc R U . . .
C37 C 0.9709(6) 0.7052(4) 0.8024(4) 0.0310(14) Uani 1 1 d . . . . .
H19 H 0.8906 0.6801 0.8096 0.047 Uiso 1 1 calc R U . . .
H20 H 1.0300 0.7516 0.8559 0.047 Uiso 1 1 calc R U . . .
H21 H 1.0091 0.6556 0.7955 0.047 Uiso 1 1 calc R U . . .
C38 C 0.9444(5) 0.7498(4) 0.7183(4) 0.0223(12) Uani 1 1 d . . . . .
C39 C 0.7235(11) 0.9575(6) 0.3282(8) 0.035(2) Uani 0.604(9) 1 d . U P A 1
H22 H 0.7341 0.9456 0.3889 0.052 Uiso 0.604(9) 1 calc R U P A 1
H23 H 0.6325 0.9373 0.2886 0.052 Uiso 0.604(9) 1 calc R U P A 1
H24 H 0.7575 1.0235 0.3314 0.052 Uiso 0.604(9) 1 calc R U P A 1
C40 C 0.9375(11) 0.9382(7) 0.3449(8) 0.039(3) Uani 0.604(9) 1 d . U P A 1
H25 H 0.9557 0.9243 0.4057 0.058 Uiso 0.604(9) 1 calc R U P A 1
H26 H 0.9667 1.0048 0.3490 0.058 Uiso 0.604(9) 1 calc R U P A 1
H27 H 0.9824 0.9077 0.3159 0.058 Uiso 0.604(9) 1 calc R U P A 1
C41 C 0.7697(12) 0.9211(7) 0.1930(7) 0.039(3) Uani 0.604(9) 1 d . U P A 1
H28 H 0.7963 0.9873 0.1941 0.059 Uiso 0.604(9) 1 calc R U P A 1
H29 H 0.6781 0.8963 0.1560 0.059 Uiso 0.604(9) 1 calc R U P A 1
H30 H 0.8177 0.8905 0.1671 0.059 Uiso 0.604(9) 1 calc R U P A 1
C39B C 0.6822(17) 0.9364(11) 0.2400(13) 0.040(4) Uani 0.396(9) 1 d . U P A 2
H31 H 0.6359 0.8988 0.1792 0.059 Uiso 0.396(9) 1 calc R U P A 2
H32 H 0.7110 1.0009 0.2355 0.059 Uiso 0.396(9) 1 calc R U P A 2
H33 H 0.6255 0.9303 0.2729 0.059 Uiso 0.396(9) 1 calc R U P A 2
C40B C 0.8714(18) 0.9645(10) 0.3852(11) 0.038(4) Uani 0.396(9) 1 d . U P A 2
H34 H 0.8992 1.0288 0.3797 0.057 Uiso 0.396(9) 1 calc R U P A 2
H35 H 0.9463 0.9440 0.4172 0.057 Uiso 0.396(9) 1 calc R U P A 2
H36 H 0.8161 0.9589 0.4192 0.057 Uiso 0.396(9) 1 calc R U P A 2
C41B C 0.8896(16) 0.9154(10) 0.2410(12) 0.034(3) Uani 0.396(9) 1 d . U P A 2
H37 H 0.8441 0.8822 0.1784 0.051 Uiso 0.396(9) 1 calc R U P A 2
H38 H 0.9602 0.8904 0.2721 0.051 Uiso 0.396(9) 1 calc R U P A 2
H39 H 0.9235 0.9807 0.2415 0.051 Uiso 0.396(9) 1 calc R U P A 2
C42 C 0.7965(6) 0.9041(4) 0.2900(4) 0.0283(12) Uani 1 1 d . U . . .
C43 C -0.0818(5) 0.3182(4) -0.0558(4) 0.0243(12) Uani 1 1 d . . . . .
H40 H -0.0808 0.3619 -0.0070 0.036 Uiso 1 1 calc R U . . .
H41 H -0.0706 0.2613 -0.0343 0.036 Uiso 1 1 calc R U . . .
H42 H -0.1636 0.3047 -0.1075 0.036 Uiso 1 1 calc R U . . .
C44 C 0.0279(6) 0.2900(4) -0.1591(4) 0.0281(13) Uani 1 1 d . . . . .
H43 H -0.0543 0.2741 -0.2107 0.042 Uiso 1 1 calc R U . . .
H44 H 0.0415 0.2345 -0.1354 0.042 Uiso 1 1 calc R U . . .
H45 H 0.0968 0.3166 -0.1785 0.042 Uiso 1 1 calc R U . . .
C45 C 0.0038(6) 0.4449(4) -0.1246(4) 0.0250(12) Uani 1 1 d . . . . .
H46 H -0.0073 0.4875 -0.0810 0.037 Uiso 1 1 calc R U . . .
H47 H -0.0736 0.4260 -0.1803 0.037 Uiso 1 1 calc R U . . .
H48 H 0.0768 0.4754 -0.1382 0.037 Uiso 1 1 calc R U . . .
C46 C 0.0278(5) 0.3603(3) -0.0848(4) 0.0184(11) Uani 1 1 d . . . . .
C47 C 0.2152(10) -0.0185(5) 0.0004(5) 0.066(3) Uani 1 1 d . . . . .
H49 H 0.1690 -0.0824 -0.0298 0.098 Uiso 1 1 calc R U . . .
H50 H 0.2925 0.0008 -0.0121 0.098 Uiso 1 1 calc R U . . .
H51 H 0.1603 0.0211 -0.0222 0.098 Uiso 1 1 calc R U . . .
C48 C 0.1316(8) -0.0380(5) 0.1192(9) 0.081(4) Uani 1 1 d . . . . .
H52 H 0.0753 -0.0963 0.0794 0.121 Uiso 1 1 calc R U . . .
H53 H 0.0876 0.0099 0.1076 0.121 Uiso 1 1 calc R U . . .
H54 H 0.1538 -0.0450 0.1824 0.121 Uiso 1 1 calc R U . . .
C49B C 0.3326(7) -0.0758(4) 0.1329(5) 0.0416(17) Uani 1 1 d . . . . .
H55 H 0.3535 -0.0749 0.1975 0.062 Uiso 1 1 calc R U . . .
H56 H 0.4117 -0.0562 0.1226 0.062 Uiso 1 1 calc R U . . .
H57 H 0.2848 -0.1384 0.0990 0.062 Uiso 1 1 calc R U . . .
C50 C 0.2520(6) -0.0110(4) 0.1010(5) 0.0342(15) Uani 1 1 d . . . . .
C71 C 0.3704(10) 0.7534(8) 0.8802(7) 0.072(3) Uani 1 1 d . . . . .
H58 H 0.2781 0.7222 0.8607 0.086 Uiso 0.72(2) 1 calc R U P B 1
H59 H 0.3940 0.7427 0.8279 0.086 Uiso 0.72(2) 1 calc R U P B 1
H60 H 0.3117 0.7361 0.8157 0.086 Uiso 0.28(2) 1 calc R U P B 5
H61 H 0.4528 0.7439 0.8836 0.086 Uiso 0.28(2) 1 calc R U P B 5
Cl1 Cl 0.3970(2) 0.71431(14) 1.04427(15) 0.0571(5) Uani 1 1 d . . . . .
Cl2 Cl 0.3976(3) 0.87263(18) 0.91274(19) 0.0760(7) Uani 1 1 d . . . . .
N1 N 0.5643(4) 0.4067(3) 0.3843(3) 0.0171(9) Uani 1 1 d . . . . .
C72 C 0.4454(11) 0.7118(8) 0.9553(8) 0.049(4) Uani 0.72(2) 1 d . . P B 1
H62 H 0.5372 0.7458 0.9776 0.059 Uiso 0.72(2) 1 calc R U P B 1
H63 H 0.4356 0.6473 0.9312 0.059 Uiso 0.72(2) 1 calc R U P B 1
Cl21 Cl 0.3132(2) 1.00897(16) 0.41866(19) 0.0764(7) Uani 1 1 d . . . . .
C163 C 0.506(3) 1.0078(11) 0.4679(14) 0.194(11) Uani 1 1 d . . . . .
H74 H 0.5232 0.9577 0.4348 0.232 Uiso 1 1 calc R U . . .
H75 H 0.5680 1.0679 0.4757 0.232 Uiso 1 1 calc R U . . .
Cl22 Cl 1.0855(6) 0.7465(5) 0.4358(5) 0.0709(16) Uani 0.795(14) 1 d . . P C 1
Cl23 Cl 0.8895(4) 0.4618(3) 0.3405(5) 0.0862(17) Uani 0.795(14) 1 d . . P C 1
C164 C 1.0253(13) 0.6160(12) 0.4419(10) 0.093(5) Uani 0.795(14) 1 d . . P C 1
H64 H 1.0960 0.5922 0.4777 0.111 Uiso 0.795(14) 1 calc R U P C 1
H65 H 0.9576 0.6049 0.4662 0.111 Uiso 0.795(14) 1 calc R U P C 1
C165 C 0.984(4) 0.585(3) 0.3617(18) 0.23(2) Uani 0.795(14) 1 d . . P C 1
H66 H 1.0557 0.5888 0.3419 0.276 Uiso 0.795(14) 1 calc R U P C 1
H67 H 0.9291 0.6203 0.3269 0.276 Uiso 0.795(14) 1 calc R U P C 1
Cl24 Cl 0.9194(15) 0.4604(10) 0.4010(16) 0.070(5) Uani 0.205(14) 1 d . U P C 4
Cl25 Cl 1.119(2) 0.756(2) 0.4202(17) 0.060(5) Uani 0.205(14) 1 d . U P C 4
C166 C 0.996(4) 0.656(3) 0.383(3) 0.053(6) Uani 0.205(14) 1 d . U P C 4
H68 H 0.9824 0.6514 0.4395 0.064 Uiso 0.205(14) 1 calc R U P C 4
H69 H 0.9265 0.6810 0.3465 0.064 Uiso 0.205(14) 1 calc R U P C 4
C167 C 0.948(5) 0.572(5) 0.344(5) 0.054(6) Uani 0.205(14) 1 d . U P C 4
H70 H 1.0000 0.5607 0.3098 0.064 Uiso 0.205(14) 1 calc R U P C 4
H71 H 0.8625 0.5683 0.2979 0.064 Uiso 0.205(14) 1 calc R U P C 4
C168 C 0.322(4) 0.692(2) 0.924(2) 0.081(16) Uani 0.28(2) 1 d . . P B 5
H72 H 0.3269 0.6304 0.9022 0.097 Uiso 0.28(2) 1 calc R U P B 5
H73 H 0.2306 0.6876 0.9074 0.097 Uiso 0.28(2) 1 calc R U P B 5

loop_
_atom_site_aniso_label
_atom_site_aniso_U_11
_atom_site_aniso_U_22
_atom_site_aniso_U_33
_atom_site_aniso_U_23
_atom_site_aniso_U_13
_atom_site_aniso_U_12
Br1 0.0295(3) 0.0271(3) 0.0220(3) 0.0146(2) 0.0067(2) 0.0029(2)
Br2 0.0211(3) 0.0210(3) 0.0277(3) 0.0068(2) 0.0037(2) 0.0074(2)
Br3 0.0296(3) 0.0211(3) 0.0199(3) 0.0021(2) 0.0125(2) 0.0002(2)
C1 0.020(3) 0.023(3) 0.025(3) 0.013(2) 0.009(2) 0.005(2)
C2 0.021(3) 0.022(3) 0.021(3) 0.007(2) 0.008(2) 0.003(2)
C3 0.014(3) 0.016(2) 0.023(3) 0.008(2) 0.006(2) 0.004(2)
C4 0.018(3) 0.018(3) 0.019(3) 0.009(2) 0.006(2) 0.006(2)
C5 0.020(3) 0.017(2) 0.020(3) 0.007(2) 0.006(2) 0.004(2)
C6 0.017(3) 0.016(2) 0.025(3) 0.008(2) 0.006(2) 0.000(2)
C7 0.022(3) 0.021(3) 0.013(3) 0.005(2) 0.005(2) 0.004(2)
C8 0.018(3) 0.022(3) 0.020(3) 0.006(2) 0.008(2) 0.003(2)
C9 0.022(3) 0.014(2) 0.020(3) 0.004(2) 0.010(2) 0.002(2)
C10 0.019(3) 0.019(3) 0.017(3) 0.005(2) 0.008(2) 0.003(2)
C11 0.014(3) 0.019(3) 0.016(3) 0.006(2) 0.004(2) 0.003(2)
C12 0.023(3) 0.019(3) 0.021(3) 0.010(2) 0.009(2) 0.007(2)
C13 0.020(3) 0.016(2) 0.016(3) 0.005(2) 0.008(2) 0.005(2)
C14 0.018(3) 0.017(3) 0.018(3) 0.002(2) 0.003(2) 0.001(2)
C15 0.020(3) 0.016(3) 0.026(3) 0.010(2) 0.009(2) 0.004(2)
C16 0.023(3) 0.023(3) 0.021(3) 0.008(2) 0.010(2) 0.006(2)
C17 0.022(3) 0.018(3) 0.016(3) 0.004(2) 0.007(2) 0.004(2)
C18 0.017(3) 0.014(2) 0.023(3) 0.006(2) 0.006(2) 0.004(2)
C19 0.014(2) 0.016(2) 0.014(3) 0.003(2) 0.007(2) 0.003(2)
C20 0.022(3) 0.011(2) 0.018(3) 0.004(2) 0.011(2) 0.004(2)
C21 0.025(3) 0.015(2) 0.017(3) 0.006(2) 0.010(2) 0.008(2)
C22 0.018(3) 0.018(2) 0.017(3) 0.004(2) 0.008(2) 0.006(2)
C23 0.012(2) 0.014(2) 0.023(3) 0.004(2) 0.006(2) 0.003(2)
C24 0.015(3) 0.015(2) 0.019(3) 0.003(2) 0.006(2) 0.002(2)
C25 0.019(3) 0.014(2) 0.024(3) 0.004(2) 0.010(2) 0.003(2)
C26 0.012(2) 0.014(2) 0.021(3) 0.006(2) 0.003(2) 0.004(2)
C27 0.017(3) 0.017(3) 0.021(3) 0.002(2) 0.002(2) 0.004(2)
C28 0.025(3) 0.015(3) 0.037(3) 0.003(2) 0.007(3) 0.005(2)
C29 0.027(3) 0.018(3) 0.032(3) 0.008(2) 0.003(3) 0.010(2)
C30 0.026(3) 0.019(3) 0.026(3) 0.011(2) 0.006(2) 0.004(2)
C31 0.021(3) 0.014(2) 0.020(3) 0.005(2) 0.009(2) 0.003(2)
C32 0.020(3) 0.015(2) 0.017(3) 0.006(2) 0.007(2) 0.005(2)
C33 0.021(3) 0.014(2) 0.018(3) 0.005(2) 0.011(2) 0.004(2)
C34 0.019(3) 0.015(2) 0.018(3) 0.007(2) 0.006(2) 0.005(2)
C35 0.031(3) 0.027(3) 0.025(3) 0.000(2) 0.009(3) 0.001(3)
C36 0.021(3) 0.027(3) 0.022(3) 0.004(2) 0.002(2) -0.001(2)
C37 0.035(3) 0.028(3) 0.019(3) 0.003(2) 0.003(3) -0.001(3)
C38 0.022(3) 0.022(3) 0.016(3) 0.002(2) 0.005(2) 0.000(2)
C39 0.047(6) 0.015(4) 0.047(6) 0.012(4) 0.022(5) 0.010(4)
C40 0.038(5) 0.024(5) 0.046(6) 0.012(4) 0.013(5) -0.003(4)
C41 0.063(6) 0.020(4) 0.029(5) 0.009(4) 0.017(5) 0.001(4)
C39B 0.042(7) 0.023(6) 0.047(7) 0.017(6) 0.010(6) 0.004(6)
C40B 0.055(8) 0.012(6) 0.034(7) 0.006(5) 0.014(6) -0.008(6)
C41B 0.045(7) 0.015(6) 0.041(7) 0.012(5) 0.023(6) -0.004(5)
C42 0.039(3) 0.016(2) 0.029(3) 0.011(2) 0.014(2) 0.002(2)
C43 0.018(3) 0.023(3) 0.029(3) 0.007(2) 0.008(2) 0.003(2)
C44 0.033(3) 0.028(3) 0.020(3) 0.002(2) 0.006(3) 0.009(3)
C45 0.025(3) 0.024(3) 0.023(3) 0.010(2) 0.004(2) 0.007(2)
C46 0.016(3) 0.019(3) 0.019(3) 0.007(2) 0.003(2) 0.007(2)
C47 0.086(7) 0.023(3) 0.046(5) -0.009(3) -0.016(4) 0.012(4)
C48 0.048(5) 0.022(4) 0.159(11) -0.014(5) 0.041(6) -0.005(3)
C49B 0.048(4) 0.013(3) 0.050(4) 0.002(3) 0.005(3) 0.008(3)
C50 0.031(3) 0.017(3) 0.042(4) 0.000(3) 0.001(3) 0.007(2)
C71 0.075(7) 0.098(8) 0.056(6) 0.015(5) 0.029(5) 0.044(6)
Cl1 0.0738(14) 0.0544(11) 0.0561(12) 0.0239(9) 0.0334(11) 0.0243(10)
Cl2 0.0931(18) 0.0780(16) 0.0833(17) 0.0425(14) 0.0495(15) 0.0385(14)
N1 0.019(2) 0.013(2) 0.016(2) 0.0057(17) 0.0046(18) 0.0013(17)
C72 0.051(7) 0.052(6) 0.062(8) 0.024(5) 0.026(6) 0.035(5)
Cl21 0.0678(15) 0.0551(13) 0.0864(17) 0.0113(12) 0.0078(13) 0.0175(11)
C163 0.40(3) 0.093(10) 0.26(2) 0.097(12) 0.28(2) 0.114(15)
Cl22 0.043(3) 0.091(3) 0.060(4) 0.021(2) -0.0031(19) 0.021(2)
Cl23 0.079(2) 0.090(3) 0.094(5) 0.014(2) 0.026(2) 0.046(2)
C164 0.059(8) 0.152(15) 0.069(9) 0.014(9) 0.016(7) 0.049(9)
C165 0.38(6) 0.30(5) 0.07(2) 0.07(3) 0.10(3) 0.20(5)
Cl24 0.068(8) 0.089(8) 0.071(10) 0.026(6) 0.033(7) 0.042(6)
Cl25 0.042(9) 0.094(9) 0.036(7) 0.022(6) 0.007(6) 0.013(8)
C166 0.043(9) 0.079(9) 0.039(9) 0.027(8) 0.010(8) 0.025(8)
C167 0.044(9) 0.079(9) 0.043(10) 0.028(8) 0.012(8) 0.028(8)
C168 0.10(3) 0.07(2) 0.06(2) -0.003(18) 0.00(2) 0.07(2)

loop_
_atom_type_symbol
_atom_type_description
_atom_type_scat_dispersion_real
_atom_type_scat_dispersion_imag
_atom_type_scat_source
C C 0.0033 0.0016 'International Tables Vol C Tables 4.2.6.8 and 6.1.1.4'
H H 0.0000 0.0000 'International Tables Vol C Tables 4.2.6.8 and 6.1.1.4'
N N 0.0061 0.0033 'International Tables Vol C Tables 4.2.6.8 and 6.1.1.4'
Br Br -0.2901 2.4595 'International Tables Vol C Tables 4.2.6.8 and 6.1.1.4'
Cl Cl 0.1484 0.1585 'International Tables Vol C Tables 4.2.6.8 and 6.1.1.4'

loop_
_geom_angle_atom_site_label_1
_geom_angle_atom_site_label_2
_geom_angle_atom_site_label_3
_geom_angle
_geom_angle_site_symmetry_1
_geom_angle_site_symmetry_3
C2 C1 C6 121.2(5) . .
C2 C1 Br1 119.9(4) . .
C6 C1 Br1 118.8(4) . .
C1 C2 C3 120.7(5) . .
C1 C2 H1 119.6 . .
C3 C2 H1 119.6 . .
C2 C3 C4 117.7(5) . .
C2 C3 C12 121.6(5) . .
C4 C3 C12 120.5(5) . .
C5 C4 N1 121.4(5) . .
C5 C4 C3 120.1(5) . .
N1 C4 C3 118.4(4) . .
C6 C5 C4 120.7(5) . .
C6 C5 H2 119.7 . .
C4 C5 H2 119.7 . .
C5 C6 C1 119.0(5) . .
C5 C6 H3 120.5 . .
C1 C6 H3 120.5 . .
C8 C7 C12 121.2(5) . .
C8 C7 H4 119.4 . .
C12 C7 H4 119.4 . .
C7 C8 C9 119.1(5) . .
C7 C8 C38 122.3(5) . .
C9 C8 C38 118.5(5) . .
C8 C9 C10 122.5(5) . .
C8 C9 H5 118.8 . .
C10 C9 H5 118.8 . .
C9 C10 C11 116.7(5) . .
C9 C10 C13 124.2(5) . .
C11 C10 C13 118.9(5) . .
C31 C11 C10 117.7(5) . .
C31 C11 C12 119.9(5) . .
C10 C11 C12 122.4(5) . .
C7 C12 C11 117.9(5) . .
C7 C12 C3 124.7(5) . .
C11 C12 C3 117.3(5) . .
C14 C13 C18 119.4(5) . .
C14 C13 C10 120.0(5) . .
C18 C13 C10 120.5(4) . .
C15 C14 C13 123.1(5) . .
C15 C14 H6 118.5 . .
C13 C14 H6 118.5 . .
C14 C15 C16 117.0(5) . .
C14 C15 C42 121.3(5) . .
C16 C15 C42 121.6(5) . .
C17 C16 C15 121.0(5) . .
C17 C16 H7 119.5 . .
C15 C16 H7 119.5 . .
C16 C17 C18 122.9(5) . .
C16 C17 Br3 115.1(4) . .
C18 C17 Br3 121.4(4) . .
C17 C18 C13 115.0(4) . .
C17 C18 C32 126.6(5) . .
C13 C18 C32 118.1(5) . .
C20 C19 C24 118.1(5) . .
C20 C19 C33 122.2(4) . .
C24 C19 C33 118.8(4) . .
C21 C20 C19 121.2(5) . .
C21 C20 H8 119.4 . .
C19 C20 H8 119.4 . .
C20 C21 C22 121.9(5) . .
C20 C21 H9 119.0 . .
C22 C21 H9 119.0 . .
C23 C22 C21 116.8(5) . .
C23 C22 C46 119.3(4) . .
C21 C22 C46 123.8(4) . .
C22 C23 C24 123.1(5) . .
C22 C23 H10 118.4 . .
C24 C23 H10 118.4 . .
C23 C24 C19 118.8(4) . .
C23 C24 C26 121.5(4) . .
C19 C24 C26 119.7(4) . .
C30 C25 C26 115.8(5) . .
C30 C25 C34 126.8(5) . .
C26 C25 C34 117.1(4) . .
C27 C26 C25 119.4(4) . .
C27 C26 C24 121.2(5) . .
C25 C26 C24 119.4(4) . .
C28 C27 C26 123.0(5) . .
C28 C27 H11 118.5 . .
C26 C27 H11 118.5 . .
C27 C28 C29 116.9(5) . .
C27 C28 C50 120.9(5) . .
C29 C28 C50 122.2(5) . .
C30 C29 C28 120.9(5) . .
C30 C29 H12 119.5 . .
C28 C29 H12 119.5 . .
C29 C30 C25 123.0(5) . .
C29 C30 Br2 115.1(4) . .
C25 C30 Br2 121.0(4) . .
C32 C31 N1 111.7(5) . .
C32 C31 C11 126.2(5) . .
N1 C31 C11 122.1(5) . .
C31 C32 C18 117.2(5) . .
C31 C32 C33 105.0(4) . .
C18 C32 C33 137.7(5) . .
C34 C33 C19 117.7(4) . .
C34 C33 C32 107.0(4) . .
C19 C33 C32 133.6(4) . .
N1 C34 C33 108.4(4) . .
N1 C34 C25 130.5(4) . .
C33 C34 C25 120.6(5) . .
C38 C35 H13 109.5 . .
C38 C35 H14 109.5 . .
H13 C35 H14 109.5 . .
C38 C35 H15 109.5 . .
H13 C35 H15 109.5 . .
H14 C35 H15 109.5 . .
C38 C36 H16 109.5 . .
C38 C36 H17 109.5 . .
H16 C36 H17 109.5 . .
C38 C36 H18 109.5 . .
H16 C36 H18 109.5 . .
H17 C36 H18 109.5 . .
C38 C37 H19 109.5 . .
C38 C37 H20 109.5 . .
H19 C37 H20 109.5 . .
C38 C37 H21 109.5 . .
H19 C37 H21 109.5 . .
H20 C37 H21 109.5 . .
C35 C38 C37 108.8(5) . .
C35 C38 C8 109.6(5) . .
C37 C38 C8 112.2(4) . .
C35 C38 C36 109.4(5) . .
C37 C38 C36 108.2(5) . .
C8 C38 C36 108.6(5) . .
C42 C39 H22 109.5 . .
C42 C39 H23 109.5 . .
H22 C39 H23 109.5 . .
C42 C39 H24 109.5 . .
H22 C39 H24 109.5 . .
H23 C39 H24 109.5 . .
C42 C40 H25 109.5 . .
C42 C40 H26 109.5 . .
H25 C40 H26 109.5 . .
C42 C40 H27 109.5 . .
H25 C40 H27 109.5 . .
H26 C40 H27 109.5 . .
C42 C41 H28 109.5 . .
C42 C41 H29 109.5 . .
H28 C41 H29 109.5 . .
C42 C41 H30 109.5 . .
H28 C41 H30 109.5 . .
H29 C41 H30 109.5 . .
C42 C39B H31 109.5 . .
C42 C39B H32 109.5 . .
H31 C39B H32 109.5 . .
C42 C39B H33 109.5 . .
H31 C39B H33 109.5 . .
H32 C39B H33 109.5 . .
C42 C40B H34 109.5 . .
C42 C40B H35 109.5 . .
H34 C40B H35 109.5 . .
C42 C40B H36 109.5 . .
H34 C40B H36 109.5 . .
H35 C40B H36 109.5 . .
C42 C41B H37 109.5 . .
C42 C41B H38 109.5 . .
H37 C41B H38 109.5 . .
C42 C41B H39 109.5 . .
H37 C41B H39 109.5 . .
H38 C41B H39 109.5 . .
C40 C42 C15 109.2(6) . .
C39B C42 C15 108.1(7) . .
C40 C42 C41 109.1(8) . .
C15 C42 C41 112.4(6) . .
C40 C42 C39 111.0(8) . .
C15 C42 C39 108.2(6) . .
C41 C42 C39 106.9(7) . .
C39B C42 C41B 110.6(10) . .
C15 C42 C41B 109.2(7) . .
C39B C42 C40B 109.6(11) . .
C15 C42 C40B 112.6(7) . .
C41B C42 C40B 106.6(10) . .
C46 C43 H40 109.5 . .
C46 C43 H41 109.5 . .
H40 C43 H41 109.5 . .
C46 C43 H42 109.5 . .
H40 C43 H42 109.5 . .
H41 C43 H42 109.5 . .
C46 C44 H43 109.5 . .
C46 C44 H44 109.5 . .
H43 C44 H44 109.5 . .
C46 C44 H45 109.5 . .
H43 C44 H45 109.5 . .
H44 C44 H45 109.5 . .
C46 C45 H46 109.5 . .
C46 C45 H47 109.5 . .
H46 C45 H47 109.5 . .
C46 C45 H48 109.5 . .
H46 C45 H48 109.5 . .
H47 C45 H48 109.5 . .
C45 C46 C22 112.1(4) . .
C45 C46 C44 108.0(5) . .
C22 C46 C44 110.5(4) . .
C45 C46 C43 108.9(4) . .
C22 C46 C43 108.4(4) . .
C44 C46 C43 109.0(5) . .
C50 C47 H49 109.5 . .
C50 C47 H50 109.5 . .
H49 C47 H50 109.5 . .
C50 C47 H51 109.5 . .
H49 C47 H51 109.5 . .
H50 C47 H51 109.5 . .
C50 C48 H52 109.5 . .
C50 C48 H53 109.5 . .
H52 C48 H53 109.5 . .
C50 C48 H54 109.5 . .
H52 C48 H54 109.5 . .
H53 C48 H54 109.5 . .
C50 C49B H55 109.5 . .
C50 C49B H56 109.5 . .
H55 C49B H56 109.5 . .
C50 C49B H57 109.5 . .
H55 C49B H57 109.5 . .
H56 C49B H57 109.5 . .
C47 C50 C48 108.7(7) . .
C47 C50 C49B 107.9(6) . .
C48 C50 C49B 110.5(6) . .
C47 C50 C28 110.8(5) . .
C48 C50 C28 107.3(6) . .
C49B C50 C28 111.7(5) . .
C168 C71 Cl2 121.2(14) . .
C72 C71 Cl2 112.6(8) . .
C72 C71 H58 109.1 . .
Cl2 C71 H58 109.1 . .
C72 C71 H59 109.1 . .
Cl2 C71 H59 109.1 . .
H58 C71 H59 107.8 . .
C168 C71 H60 107.0 . .
Cl2 C71 H60 107.0 . .
C168 C71 H61 107.0 . .
Cl2 C71 H61 107.0 . .
H60 C71 H61 106.8 . .
C31 N1 C34 106.7(4) . .
C31 N1 C4 119.7(4) . .
C34 N1 C4 131.4(4) . .
C71 C72 Cl1 112.6(7) . .
C71 C72 H62 109.1 . .
Cl1 C72 H62 109.1 . .
C71 C72 H63 109.1 . .
Cl1 C72 H63 109.1 . .
H62 C72 H63 107.8 . .
C163 C163 Cl21 86(3) 2_676 .
C163 C163 H74 114.3 2_676 .
Cl21 C163 H74 114.3 . .
C163 C163 H75 114.3 2_676 .
Cl21 C163 H75 114.3 . .
H74 C163 H75 111.5 . .
C165 C164 Cl22 98(3) . .
C165 C164 H64 112.2 . .
Cl22 C164 H64 112.1 . .
C165 C164 H65 112.2 . .
Cl22 C164 H65 112.1 . .
H64 C164 H65 109.8 . .
C164 C165 Cl23 109(3) . .
C164 C165 H66 109.9 . .
Cl23 C165 H66 109.8 . .
C164 C165 H67 109.9 . .
Cl23 C165 H67 109.8 . .
H66 C165 H67 108.3 . .
C167 C166 Cl25 151(5) . .
C167 C166 H68 99.0 . .
Cl25 C166 H68 98.9 . .
C167 C166 H69 98.8 . .
Cl25 C166 H69 98.9 . .
H68 C166 H69 103.9 . .
C166 C167 Cl24 128(5) . .
C166 C167 H70 105.2 . .
Cl24 C167 H70 105.2 . .
C166 C167 H71 105.3 . .
Cl24 C167 H71 105.3 . .
H70 C167 H71 105.9 . .
C71 C168 Cl1 117(3) . .
C71 C168 H72 108.1 . .
Cl1 C168 H72 108.1 . .
C71 C168 H73 108.1 . .
Cl1 C168 H73 108.1 . .
H72 C168 H73 107.3 . .

loop_
_geom_bond_atom_site_label_1
_geom_bond_atom_site_label_2
_geom_bond_distance
_geom_bond_site_symmetry_2
Br1 C1 1.903(5) .
Br2 C30 1.912(6) .
Br3 C17 1.910(5) .
C1 C2 1.372(7) .
C1 C6 1.390(8) .
C2 C3 1.398(8) .
C2 H1 0.9500 .
C3 C4 1.417(8) .
C3 C12 1.474(7) .
C4 C5 1.393(7) .
C4 N1 1.412(7) .
C5 C6 1.374(8) .
C5 H2 0.9500 .
C6 H3 0.9500 .
C7 C8 1.391(7) .
C7 C12 1.400(8) .
C7 H4 0.9500 .
C8 C9 1.396(7) .
C8 C38 1.535(8) .
C9 C10 1.399(8) .
C9 H5 0.9500 .
C10 C11 1.408(7) .
C10 C13 1.472(7) .
C11 C31 1.404(8) .
C11 C12 1.415(7) .
C13 C14 1.408(7) .
C13 C18 1.434(8) .
C14 C15 1.383(8) .
C14 H6 0.9500 .
C15 C16 1.396(8) .
C15 C42 1.534(7) .
C16 C17 1.380(7) .
C16 H7 0.9500 .
C17 C18 1.416(8) .
C18 C32 1.448(7) .
C19 C20 1.402(7) .
C19 C24 1.418(7) .
C19 C33 1.452(7) .
C20 C21 1.380(7) .
C20 H8 0.9500 .
C21 C22 1.397(7) .
C21 H9 0.9500 .
C22 C23 1.390(7) .
C22 C46 1.529(7) .
C23 C24 1.401(7) .
C23 H10 0.9500 .
C24 C26 1.476(7) .
C25 C30 1.417(7) .
C25 C26 1.424(7) .
C25 C34 1.433(7) .
C26 C27 1.403(7) .
C27 C28 1.389(8) .
C27 H11 0.9500 .
C28 C29 1.402(8) .
C28 C50 1.538(8) .
C29 C30 1.365(8) .
C29 H12 0.9500 .
C31 C32 1.378(7) .
C31 N1 1.384(6) .
C32 C33 1.453(7) .
C33 C34 1.403(7) .
C34 N1 1.401(7) .
C35 C38 1.530(8) .
C35 H13 0.9800 .
C35 H14 0.9800 .
C35 H15 0.9800 .
C36 C38 1.542(8) .
C36 H16 0.9800 .
C36 H17 0.9800 .
C36 H18 0.9800 .
C37 C38 1.534(8) .
C37 H19 0.9800 .
C37 H20 0.9800 .
C37 H21 0.9800 .
C39 C42 1.544(13) .
C39 H22 0.9800 .
C39 H23 0.9800 .
C39 H24 0.9800 .
C40 C42 1.499(13) .
C40 H25 0.9800 .
C40 H26 0.9800 .
C40 H27 0.9800 .
C41 C42 1.540(12) .
C41 H28 0.9800 .
C41 H29 0.9800 .
C41 H30 0.9800 .
C39B C42 1.509(18) .
C39B H31 0.9800 .
C39B H32 0.9800 .
C39B H33 0.9800 .
C40B C42 1.546(17) .
C40B H34 0.9800 .
C40B H35 0.9800 .
C40B H36 0.9800 .
C41B C42 1.546(17) .
C41B H37 0.9800 .
C41B H38 0.9800 .
C41B H39 0.9800 .
C43 C46 1.539(7) .
C43 H40 0.9800 .
C43 H41 0.9800 .
C43 H42 0.9800 .
C44 C46 1.537(8) .
C44 H43 0.9800 .
C44 H44 0.9800 .
C44 H45 0.9800 .
C45 C46 1.527(7) .
C45 H46 0.9800 .
C45 H47 0.9800 .
C45 H48 0.9800 .
C47 C50 1.509(11) .
C47 H49 0.9800 .
C47 H50 0.9800 .
C47 H51 0.9800 .
C48 C50 1.511(12) .
C48 H52 0.9800 .
C48 H53 0.9800 .
C48 H54 0.9800 .
C49B C50 1.517(8) .
C49B H55 0.9800 .
C49B H56 0.9800 .
C49B H57 0.9800 .
C71 C168 1.37(5) .
C71 C72 1.507(14) .
C71 Cl2 1.766(11) .
C71 H58 0.9900 .
C71 H59 0.9900 .
C71 H60 0.9900 .
C71 H61 0.9900 .
Cl1 C72 1.722(11) .
Cl1 C168 1.78(3) .
C72 H62 0.9900 .
C72 H63 0.9900 .
Cl21 C163 2.11(3) .
C163 C163 1.13(3) 2_676
C163 H74 0.9900 .
C163 H75 0.9900 .
Cl22 C164 1.972(19) .
Cl23 C165 1.87(5) .
C164 C165 1.21(3) .
C164 H64 0.9900 .
C164 H65 0.9900 .
C165 H66 0.9900 .
C165 H67 0.9900 .
Cl24 C167 2.02(6) .
Cl25 C166 1.71(5) .
C166 C167 1.28(10) .
C166 H68 0.9900 .
C166 H69 0.9900 .
C167 H70 0.9900 .
C167 H71 0.9900 .
C168 H72 0.9900 .
C168 H73 0.9900 .

loop_
_geom_torsion_atom_site_label_1
_geom_torsion_atom_site_label_2
_geom_torsion_atom_site_label_3
_geom_torsion_atom_site_label_4
_geom_torsion
_geom_torsion_site_symmetry_1
_geom_torsion_site_symmetry_2
_geom_torsion_site_symmetry_3
_geom_torsion_site_symmetry_4
C6 C1 C2 C3 -4.9(9) . . . .
Br1 C1 C2 C3 176.9(4) . . . .
C1 C2 C3 C4 -1.2(8) . . . .
C1 C2 C3 C12 174.5(5) . . . .
C2 C3 C4 C5 7.1(8) . . . .
C12 C3 C4 C5 -168.6(5) . . . .
C2 C3 C4 N1 -175.3(5) . . . .
C12 C3 C4 N1 9.0(8) . . . .
N1 C4 C5 C6 175.3(5) . . . .
C3 C4 C5 C6 -7.2(8) . . . .
C4 C5 C6 C1 1.2(8) . . . .
C2 C1 C6 C5 4.9(9) . . . .
Br1 C1 C6 C5 -176.8(4) . . . .
C12 C7 C8 C9 2.8(8) . . . .
C12 C7 C8 C38 -176.1(5) . . . .
C7 C8 C9 C10 -2.5(8) . . . .
C38 C8 C9 C10 176.5(5) . . . .
C8 C9 C10 C11 -0.8(8) . . . .
C8 C9 C10 C13 -176.4(5) . . . .
C9 C10 C11 C31 -177.0(5) . . . .
C13 C10 C11 C31 -1.1(8) . . . .
C9 C10 C11 C12 4.0(8) . . . .
C13 C10 C11 C12 179.9(5) . . . .
C8 C7 C12 C11 0.2(8) . . . .
C8 C7 C12 C3 -176.6(5) . . . .
C31 C11 C12 C7 177.3(5) . . . .
C10 C11 C12 C7 -3.7(8) . . . .
C31 C11 C12 C3 -5.7(8) . . . .
C10 C11 C12 C3 173.3(5) . . . .
C2 C3 C12 C7 3.3(9) . . . .
C4 C3 C12 C7 178.9(5) . . . .
C2 C3 C12 C11 -173.5(5) . . . .
C4 C3 C12 C11 2.1(8) . . . .
C9 C10 C13 C14 -3.8(8) . . . .
C11 C10 C13 C14 -179.3(5) . . . .
C9 C10 C13 C18 172.3(5) . . . .
C11 C10 C13 C18 -3.3(8) . . . .
C18 C13 C14 C15 -3.8(8) . . . .
C10 C13 C14 C15 172.3(5) . . . .
C13 C14 C15 C16 -6.0(8) . . . .
C13 C14 C15 C42 176.6(5) . . . .
C14 C15 C16 C17 6.0(8) . . . .
C42 C15 C16 C17 -176.6(5) . . . .
C15 C16 C17 C18 4.0(9) . . . .
C15 C16 C17 Br3 -167.2(4) . . . .
C16 C17 C18 C13 -13.3(8) . . . .
Br3 C17 C18 C13 157.4(4) . . . .
C16 C17 C18 C32 172.9(5) . . . .
Br3 C17 C18 C32 -16.3(8) . . . .
C14 C13 C18 C17 12.9(7) . . . .
C10 C13 C18 C17 -163.1(5) . . . .
C14 C13 C18 C32 -172.8(5) . . . .
C10 C13 C18 C32 11.2(8) . . . .
C24 C19 C20 C21 -2.4(8) . . . .
C33 C19 C20 C21 -172.3(5) . . . .
C19 C20 C21 C22 1.1(8) . . . .
C20 C21 C22 C23 0.8(8) . . . .
C20 C21 C22 C46 176.7(5) . . . .
C21 C22 C23 C24 -1.4(8) . . . .
C46 C22 C23 C24 -177.5(5) . . . .
C22 C23 C24 C19 0.1(8) . . . .
C22 C23 C24 C26 178.7(5) . . . .
C20 C19 C24 C23 1.8(7) . . . .
C33 C19 C24 C23 172.0(5) . . . .
C20 C19 C24 C26 -176.8(5) . . . .
C33 C19 C24 C26 -6.6(7) . . . .
C30 C25 C26 C27 9.6(8) . . . .
C34 C25 C26 C27 -177.3(5) . . . .
C30 C25 C26 C24 -167.8(5) . . . .
C34 C25 C26 C24 5.2(7) . . . .
C23 C24 C26 C27 14.7(8) . . . .
C19 C24 C26 C27 -166.8(5) . . . .
C23 C24 C26 C25 -167.9(5) . . . .
C19 C24 C26 C25 10.6(8) . . . .
C25 C26 C27 C28 -1.4(9) . . . .
C24 C26 C27 C28 176.0(5) . . . .
C26 C27 C28 C29 -6.7(9) . . . .
C26 C27 C28 C50 175.4(6) . . . .
C27 C28 C29 C30 6.1(9) . . . .
C50 C28 C29 C30 -176.0(6) . . . .
C28 C29 C30 C25 2.5(10) . . . .
C28 C29 C30 Br2 -167.0(5) . . . .
C26 C25 C30 C29 -10.4(8) . . . .
C34 C25 C30 C29 177.3(6) . . . .
C26 C25 C30 Br2 158.5(4) . . . .
C34 C25 C30 Br2 -13.8(8) . . . .
C10 C11 C31 C32 -3.0(8) . . . .
C12 C11 C31 C32 176.0(5) . . . .
C10 C11 C31 N1 179.0(5) . . . .
C12 C11 C31 N1 -2.0(8) . . . .
N1 C31 C32 C18 -170.8(5) . . . .
C11 C31 C32 C18 11.0(8) . . . .
N1 C31 C32 C33 6.2(6) . . . .
C11 C31 C32 C33 -172.0(5) . . . .
C17 C18 C32 C31 159.0(5) . . . .
C13 C18 C32 C31 -14.6(7) . . . .
C17 C18 C32 C33 -16.7(10) . . . .
C13 C18 C32 C33 169.7(6) . . . .
C20 C19 C33 C34 156.5(5) . . . .
C24 C19 C33 C34 -13.2(7) . . . .
C20 C19 C33 C32 -6.3(9) . . . .
C24 C19 C33 C32 -176.1(6) . . . .
C31 C32 C33 C34 -10.3(6) . . . .
C18 C32 C33 C34 165.8(6) . . . .
C31 C32 C33 C19 153.9(6) . . . .
C18 C32 C33 C19 -30.1(11) . . . .
C19 C33 C34 N1 -156.3(5) . . . .
C32 C33 C34 N1 10.8(6) . . . .
C19 C33 C34 C25 30.3(7) . . . .
C32 C33 C34 C25 -162.6(5) . . . .
C30 C25 C34 N1 -25.6(9) . . . .
C26 C25 C34 N1 162.2(5) . . . .
C30 C25 C34 C33 146.1(6) . . . .
C26 C25 C34 C33 -26.1(8) . . . .
C7 C8 C38 C35 -120.1(6) . . . .
C9 C8 C38 C35 60.9(7) . . . .
C7 C8 C38 C37 0.9(8) . . . .
C9 C8 C38 C37 -178.1(5) . . . .
C7 C8 C38 C36 120.4(6) . . . .
C9 C8 C38 C36 -58.5(7) . . . .
C14 C15 C42 C40 61.4(9) . . . .
C16 C15 C42 C40 -115.9(8) . . . .
C14 C15 C42 C39B -113.3(10) . . . .
C16 C15 C42 C39B 69.5(10) . . . .
C14 C15 C42 C41 -177.4(7) . . . .
C16 C15 C42 C41 5.4(9) . . . .
C14 C15 C42 C39 -59.5(8) . . . .
C16 C15 C42 C39 123.2(7) . . . .
C14 C15 C42 C41B 126.3(9) . . . .
C16 C15 C42 C41B -51.0(10) . . . .
C14 C15 C42 C40B 8.0(11) . . . .
C16 C15 C42 C40B -169.3(10) . . . .
C23 C22 C46 C45 -176.4(5) . . . .
C21 C22 C46 C45 7.8(7) . . . .
C23 C22 C46 C44 -55.9(6) . . . .
C21 C22 C46 C44 128.3(5) . . . .
C23 C22 C46 C43 63.4(6) . . . .
C21 C22 C46 C43 -112.4(6) . . . .
C27 C28 C50 C47 40.1(9) . . . .
C29 C28 C50 C47 -137.7(7) . . . .
C27 C28 C50 C48 -78.4(8) . . . .
C29 C28 C50 C48 103.8(8) . . . .
C27 C28 C50 C49B 160.4(6) . . . .
C29 C28 C50 C49B -17.4(9) . . . .
C32 C31 N1 C34 0.3(6) . . . .
C11 C31 N1 C34 178.5(5) . . . .
C32 C31 N1 C4 -164.7(5) . . . .
C11 C31 N1 C4 13.5(8) . . . .
C33 C34 N1 C31 -7.0(6) . . . .
C25 C34 N1 C31 165.4(6) . . . .
C33 C34 N1 C4 155.6(5) . . . .
C25 C34 N1 C4 -31.9(9) . . . .
C5 C4 N1 C31 160.9(5) . . . .
C3 C4 N1 C31 -16.7(7) . . . .
C5 C4 N1 C34 0.1(9) . . . .
C3 C4 N1 C34 -177.4(5) . . . .
C168 C71 C72 Cl1 -46.6(17) . . . .
Cl2 C71 C72 Cl1 66.2(10) . . . .
C168 Cl1 C72 C71 40.8(16) . . . .
Cl22 C164 C165 Cl23 -169(2) . . . .
Cl25 C166 C167 Cl24 106(9) . . . .
C72 C71 C168 Cl1 46.9(17) . . . .
Cl2 C71 C168 Cl1 -49(3) . . . .
C72 Cl1 C168 C71 -48(2) . . . .
